data_2242428
loop_
_publ_author_name
'Oxley, Benjamin M.'
'Mash, Brandon'
'Zeller, Matthias'
'Banziger, Susannah'
'Ren, Tong'

_publ_section_title
;
 Crystal structures of 5,12-dimethyl-1,4,8,11-tetraazacyclotetradecane
 cobalt(III) mono-phenylacetylide and bis-phenylacetylide
;
_journal_coeditor_code VM2209
_journal_issue 4
_journal_name_full 'Acta Crystallographica Section E'
_journal_page_first 522
_journal_page_last 529
_journal_paper_doi 10.1107/S2056989018003997
_journal_volume 74
_journal_year 2018
_chemical_formula_iupac '2[Co (C8 H5)2 (C12 H28 N4)] (C F3 S O3)2, C H2 Cl2'
_chemical_formula_moiety '2(C28 H38 Co N4 +), 2(C F3 O3 S -), C H2 Cl2'
_chemical_formula_sum 'C59 H78 Cl2 Co2 F6 N8 O6 S2'
_chemical_formula_weight 1362.17
_chemical_name_systematic
'(5,12-Dimethyl-1,4,8,11-tetraazacyclotetradecane)bis(phenylethynyl)cobalt(III) trifluoromethanesulfonate--dichloromethane (2/1)'
_space_group_crystal_system monoclinic
_space_group_IT_number 4
_space_group_name_Hall 'P 2yb'
_space_group_name_H-M_alt 'P 1 21 1'
_symmetry_space_group_name_Hall 'P 2yb'
_symmetry_space_group_name_H-M 'P 1 21 1'
_atom_sites_solution_hydrogens geom
_atom_sites_solution_primary direct
_atom_sites_solution_secondary difmap
_audit_creation_method SHELXL-2017/1
_cell_angle_alpha 90
_cell_angle_beta 105.3260(14)
_cell_angle_gamma 90
_cell_formula_units_Z 2
_cell_length_a 12.0263(7)
_cell_length_b 12.3999(5)
_cell_length_c 21.9164(14)
_cell_measurement_reflns_used 9895
_cell_measurement_temperature 150(2)
_cell_measurement_theta_max 32.9243
_cell_measurement_theta_min 3.2855
_cell_volume 3152.1(3)
_computing_cell_refinement
;
SAINT (Bruker, 2016)
;
_computing_data_collection
;
APEX3 (Bruker, 2016)
;
_computing_data_reduction
;
SAINT (Bruker, 2016)
;
_computing_molecular_graphics
;
Mercury (Macrae <i>et al.</i>,  2008)
;
_computing_publication_material
;
publCIF (Westrip, 2010)
;
_computing_structure_refinement
;
SHELXL2018 (Sheldrick, 2015) and
<i>SHELXLE</i> (H\"ubschle <i>et al.</i>,  2011)
;
_computing_structure_solution
;
SHELXS97 (Sheldrick, 2008)
;
_diffrn_ambient_temperature 150(2)
_diffrn_measured_fraction_theta_full 0.996
_diffrn_measured_fraction_theta_max 0.990
_diffrn_measurement_device_type 'Bruker AXS D8 Quest CMOS'
_diffrn_measurement_method 'omega and phi scans'
_diffrn_radiation_monochromator 'Triumph curved graphite crystal'
_diffrn_radiation_type MoK\a
_diffrn_radiation_wavelength 0.71073
_diffrn_reflns_av_R_equivalents 0.0259
_diffrn_reflns_limit_h_max 18
_diffrn_reflns_limit_h_min -18
_diffrn_reflns_limit_k_max 17
_diffrn_reflns_limit_k_min -19
_diffrn_reflns_limit_l_max 33
_diffrn_reflns_limit_l_min -30
_diffrn_reflns_number 54456
_diffrn_reflns_theta_full 25.242
_diffrn_reflns_theta_max 33.206
_diffrn_reflns_theta_min 2.891
_exptl_absorpt_coefficient_mu 0.750
_exptl_absorpt_correction_T_max 0.7465
_exptl_absorpt_correction_T_min 0.6600
_exptl_absorpt_correction_type multi-scan
_exptl_absorpt_process_details
;
(SADABS; Krause et al., 2015)
;
_exptl_crystal_colour yellow
_exptl_crystal_density_diffrn 1.435
_exptl_crystal_description plate
_exptl_crystal_F_000 1420
_exptl_crystal_size_max 0.400
_exptl_crystal_size_mid 0.300
_exptl_crystal_size_min 0.100
_refine_diff_density_max 0.444
_refine_diff_density_min -0.557
_refine_ls_abs_structure_details
;
Flack <i>x</i> determined using 6987 quotients
[(<i>I</i>^+^)-(<i>I</i>^-^)]/[(<i>I</i>^+^)+(<i>I</i>^-^)]
(Parsons et al., 2013)
;
_refine_ls_abs_structure_Flack -0.003(3)
_refine_ls_extinction_coef 0.0043(5)
_refine_ls_extinction_expression Fc^*^=kFc[1+0.001xFc^2^\l^3^/sin(2\q)]^-1/4^
_refine_ls_extinction_method
;
SHELXL2018 (Sheldrick, 2015)
;
_refine_ls_goodness_of_fit_ref 1.011
_refine_ls_hydrogen_treatment constr
_refine_ls_matrix_type full
_refine_ls_number_parameters 872
_refine_ls_number_reflns 22462
_refine_ls_number_restraints 349
_refine_ls_restrained_S_all 1.018
_refine_ls_R_factor_all 0.0519
_refine_ls_R_factor_gt 0.0340
_refine_ls_shift/su_max 0.001
_refine_ls_shift/su_mean 0.000
_refine_ls_structure_factor_coef Fsqd
_refine_ls_weighting_details 'w=1/[\s^2^(Fo^2^)+(0.0368P)^2^] where P=(Fo^2^+2Fc^2^)/3'
_refine_ls_weighting_scheme calc
_refine_ls_wR_factor_gt 0.0721
_refine_ls_wR_factor_ref 0.0779
_reflns_number_gt 18066
_reflns_number_total 22462
_reflns_threshold_expression 'I > 2\s(I)'
_cod_data_source_file vm2209sup1.cif
_cod_data_source_block 2
_cod_database_code 2242428
_shelx_space_group_comment
;
The symmetry employed for this shelxl refinement is uniquely defined
by the following loop, which should always be used as a source of
symmetry information in preference to the above space-group names.
They are only intended as comments.
;
_shelx_estimated_absorpt_t_min 0.753
_shelx_estimated_absorpt_t_max 0.929

loop_
_space_group_symop_operation_xyz
'x, y, z'
'-x, y+1/2, -z'

loop_
_atom_site_type_symbol
_atom_site_label
_atom_site_fract_x
_atom_site_fract_y
_atom_site_fract_z
_atom_site_U_iso_or_equiv
_atom_site_adp_type
_atom_site_calc_flag
_atom_site_occupancy
_atom_site_disorder_assembly
_atom_site_disorder_group
Co Co1 0.22599(2) 0.74080(2) 0.48710(2) 0.01937(6) Uani d 1 . .
N N1 0.17596(16) 0.88594(16) 0.50613(9) 0.0250(4) Uani d 1 . .
H H1N 0.202133 0.936824 0.477355 0.030 Uiso calc 1 . .
N N2 0.06447(15) 0.72137(15) 0.43196(8) 0.0259(4) Uani d 1 . .
H H2N 0.022958 0.677507 0.457303 0.031 Uiso calc 1 . .
N N3 0.27611(17) 0.59624(16) 0.46631(10) 0.0293(4) Uani d 1 . .
H H3N 0.248908 0.543705 0.493847 0.035 Uiso calc 1 . .
N N4 0.38659(15) 0.75942(16) 0.54171(9) 0.0273(4) Uani d 1 . .
H H4N 0.429277 0.802430 0.516602 0.033 Uiso calc 1 . .
C C1 0.18010(17) 0.67531(17) 0.55641(10) 0.0221(4) Uani d 1 . .
C C2 0.15508(18) 0.62530(17) 0.59859(10) 0.0233(4) Uani d 1 . .
C C3 0.12824(17) 0.56768(17) 0.64983(9) 0.0222(4) Uani d 1 . .
C C4 0.0332(2) 0.5971(2) 0.67176(11) 0.0295(5) Uani d 1 . .
H H4 -0.014296 0.655535 0.652466 0.035 Uiso calc 1 . .
C C5 0.0077(2) 0.5419(3) 0.72122(11) 0.0381(5) Uani d 1 . .
H H5 -0.057567 0.562021 0.735349 0.046 Uiso calc 1 . .
C C6 0.0764(2) 0.4581(3) 0.74996(11) 0.0428(7) Uani d 1 . .
H H6 0.058562 0.420360 0.783891 0.051 Uiso calc 1 . .
C C7 0.1710(2) 0.4285(2) 0.72980(11) 0.0396(6) Uani d 1 . .
H H7 0.218782 0.371064 0.750254 0.048 Uiso calc 1 . .
C C8 0.19740(19) 0.4824(2) 0.67952(11) 0.0302(5) Uani d 1 . .
H H8 0.262372 0.460982 0.665481 0.036 Uiso calc 1 . .
C C9 0.27097(17) 0.80612(19) 0.41753(10) 0.0245(4) Uani d 1 . .
C C10 0.29546(19) 0.85630(19) 0.37578(10) 0.0269(4) Uani d 1 . .
C C11 0.32411(19) 0.91203(17) 0.32458(10) 0.0249(4) Uani d 1 . .
C C12 0.2475(2) 0.91150(19) 0.26354(11) 0.0295(5) Uani d 1 . .
H H12 0.175605 0.875309 0.256457 0.035 Uiso calc 1 . .
C C13 0.2760(2) 0.9629(2) 0.21413(12) 0.0367(5) Uani d 1 . .
H H13 0.223904 0.961540 0.173143 0.044 Uiso calc 1 . .
C C14 0.3799(3) 1.0166(2) 0.22371(13) 0.0398(6) Uani d 1 . .
H H14 0.398795 1.052703 0.189565 0.048 Uiso calc 1 . .
C C15 0.4562(3) 1.0175(2) 0.28327(15) 0.0434(7) Uani d 1 . .
H H15 0.527715 1.054196 0.290004 0.052 Uiso calc 1 . .
C C16 0.4288(2) 0.9653(2) 0.33284(13) 0.0353(5) Uani d 1 . .
H H16 0.482443 0.965683 0.373394 0.042 Uiso calc 1 . .
C C17 0.04871(19) 0.8884(2) 0.48645(11) 0.0298(5) Uani d 1 . .
H H17A 0.021143 0.963983 0.481517 0.036 Uiso calc 1 . .
H H17B 0.017350 0.853221 0.518891 0.036 Uiso calc 1 . .
C C18 0.00871(19) 0.8294(2) 0.42431(11) 0.0300(5) Uani d 1 . .
H H18A -0.076223 0.821484 0.412549 0.036 Uiso calc 1 . .
H H18B 0.030624 0.870218 0.390447 0.036 Uiso calc 1 . .
C C19 0.0467(2) 0.6646(2) 0.37000(11) 0.0342(5) Uani d 1 . .
H H19 0.085022 0.708200 0.342979 0.041 Uiso calc 1 . .
C C20 0.1039(3) 0.5545(2) 0.37961(13) 0.0428(6) Uani d 1 . .
H H20A 0.074878 0.514498 0.411330 0.051 Uiso calc 1 . .
H H20B 0.080063 0.514157 0.339277 0.051 Uiso calc 1 . .
C C21 0.2337(2) 0.5562(2) 0.40102(12) 0.0399(6) Uani d 1 . .
H H21A 0.263483 0.482366 0.398441 0.048 Uiso calc 1 . .
H H21B 0.263566 0.602939 0.372306 0.048 Uiso calc 1 . .
C C22 0.4035(2) 0.5954(2) 0.48753(14) 0.0371(6) Uani d 1 . .
H H22A 0.435929 0.633284 0.456378 0.045 Uiso calc 1 . .
H H22B 0.432306 0.520229 0.491584 0.045 Uiso calc 1 . .
C C23 0.4389(2) 0.6508(2) 0.54976(13) 0.0356(5) Uani d 1 . .
H H23A 0.411949 0.609614 0.581826 0.043 Uiso calc 1 . .
H H23B 0.524007 0.656398 0.564058 0.043 Uiso calc 1 . .
C C24 0.40217(19) 0.8167(2) 0.60386(10) 0.0326(5) Uani d 1 . .
H H24 0.359511 0.775144 0.629613 0.039 Uiso calc 1 . .
C C25 0.3503(2) 0.9283(2) 0.59300(12) 0.0365(5) Uani d 1 . .
H H25A 0.381785 0.965599 0.561265 0.044 Uiso calc 1 . .
H H25B 0.374679 0.969513 0.633007 0.044 Uiso calc 1 . .
C C26 0.2197(2) 0.9300(2) 0.57045(11) 0.0315(5) Uani d 1 . .
H H26A 0.187701 0.887380 0.600058 0.038 Uiso calc 1 . .
H H26B 0.192377 1.005220 0.571076 0.038 Uiso calc 1 . .
C C27 -0.0805(3) 0.6548(3) 0.33523(13) 0.0485(7) Uani d 1 . .
H H27A -0.088185 0.621984 0.293640 0.073 Uiso calc 1 . .
H H27B -0.115760 0.726632 0.329807 0.073 Uiso calc 1 . .
H H27C -0.119498 0.609501 0.359861 0.073 Uiso calc 1 . .
C C28 0.5295(2) 0.8221(3) 0.64130(14) 0.0497(7) Uani d 1 . .
H H28A 0.560187 0.748794 0.649729 0.075 Uiso calc 1 . .
H H28B 0.536036 0.859537 0.681479 0.075 Uiso calc 1 . .
H H28C 0.573378 0.861355 0.616608 0.075 Uiso calc 1 . .
Co Co2 0.23261(2) 0.54263(2) 0.01865(2) 0.01757(6) Uani d 1 . .
N N5 0.29019(15) 0.69043(15) 0.04341(9) 0.0244(4) Uani d 1 . .
H H5N 0.233963 0.741032 0.015845 0.029 Uiso calc 1 . .
N N6 0.34959(14) 0.53764(17) -0.03178(8) 0.0239(3) Uani d 1 . .
H H6N 0.417814 0.498958 -0.004586 0.029 Uiso calc 1 . .
N N7 0.17491(15) 0.39501(15) -0.00536(8) 0.0223(3) Uani d 1 . .
H H7N 0.230683 0.344403 0.022503 0.027 Uiso calc 1 . .
N N8 0.11669(14) 0.54874(15) 0.06975(7) 0.0216(3) Uani d 1 . .
H H8N 0.048813 0.589607 0.043873 0.026 Uiso calc 1 . .
C C29 0.34839(17) 0.48017(17) 0.08770(9) 0.0219(4) Uani d 1 . .
C C30 0.42740(18) 0.43525(18) 0.12509(9) 0.0235(4) Uani d 1 . .
C C31 0.52463(17) 0.38645(18) 0.16944(9) 0.0222(4) Uani d 1 . .
C C32 0.53286(19) 0.27573(19) 0.17816(11) 0.0286(5) Uani d 1 . .
H H32 0.472746 0.230256 0.155126 0.034 Uiso calc 1 . .
C C33 0.6291(2) 0.2308(2) 0.22065(11) 0.0348(5) Uani d 1 . .
H H33 0.633967 0.154775 0.226044 0.042 Uiso calc 1 . .
C C34 0.71686(19) 0.2948(2) 0.25480(10) 0.0352(5) Uani d 1 . .
H H34 0.781918 0.263504 0.283697 0.042 Uiso calc 1 . .
C C35 0.7094(2) 0.4057(2) 0.24661(12) 0.0397(6) Uani d 1 . .
H H35 0.769803 0.450554 0.269971 0.048 Uiso calc 1 . .
C C36 0.6140(2) 0.4516(2) 0.20435(11) 0.0326(5) Uani d 1 . .
H H36 0.609529 0.527630 0.199170 0.039 Uiso calc 1 . .
C C37 0.12161(16) 0.60579(17) -0.05219(9) 0.0208(4) Uani d 1 . .
C C38 0.05723(17) 0.65390(17) -0.09550(9) 0.0218(4) Uani d 1 . .
C C39 -0.01624(17) 0.70998(17) -0.14853(9) 0.0213(4) Uani d 1 . .
C C40 -0.13659(19) 0.70282(19) -0.16176(10) 0.0275(4) Uani d 1 . .
H H40 -0.170556 0.660721 -0.135243 0.033 Uiso calc 1 . .
C C41 -0.2068(2) 0.7569(2) -0.21348(11) 0.0362(5) Uani d 1 . .
H H41 -0.288337 0.752055 -0.221974 0.043 Uiso calc 1 . .
C C42 -0.1575(2) 0.8180(2) -0.25253(11) 0.0393(6) Uani d 1 . .
H H42 -0.205294 0.854604 -0.287930 0.047 Uiso calc 1 . .
C C43 -0.0389(2) 0.8256(2) -0.23998(11) 0.0357(5) Uani d 1 . .
H H43 -0.005428 0.867340 -0.266854 0.043 Uiso calc 1 . .
C C44 0.03152(19) 0.77238(18) -0.18824(10) 0.0274(4) Uani d 1 . .
H H44 0.112915 0.778514 -0.179796 0.033 Uiso calc 1 . .
C C45 0.40012(19) 0.7033(2) 0.02585(12) 0.0306(5) Uani d 1 . .
H H45A 0.463891 0.669858 0.058398 0.037 Uiso calc 1 . .
H H45B 0.417709 0.780841 0.022930 0.037 Uiso calc 1 . .
C C46 0.3882(2) 0.6496(2) -0.03681(12) 0.0302(5) Uani d 1 . .
H H46A 0.331146 0.688619 -0.070426 0.036 Uiso calc 1 . .
H H46B 0.463140 0.649889 -0.047581 0.036 Uiso calc 1 . .
C C47 0.32107(19) 0.4804(2) -0.09431(10) 0.0270(4) Uani d 1 . .
H H47 0.258128 0.520900 -0.124563 0.032 Uiso calc 1 . .
C C48 0.2788(2) 0.3669(2) -0.08736(11) 0.0295(5) Uani d 1 . .
H H48A 0.337745 0.329309 -0.054003 0.035 Uiso calc 1 . .
H H48B 0.271897 0.327716 -0.127544 0.035 Uiso calc 1 . .
C C49 0.1639(2) 0.36053(19) -0.07085(10) 0.0280(4) Uani d 1 . .
H H49A 0.107004 0.407064 -0.100105 0.034 Uiso calc 1 . .
H H49B 0.134997 0.285437 -0.076387 0.034 Uiso calc 1 . .
C C50 0.06417(18) 0.38286(19) 0.01145(10) 0.0261(4) Uani d 1 . .
H H50A 0.045586 0.305520 0.014122 0.031 Uiso calc 1 . .
H H50B 0.001079 0.417187 -0.021125 0.031 Uiso calc 1 . .
C C51 0.07717(19) 0.43658(18) 0.07439(11) 0.0270(4) Uani d 1 . .
H H51A 0.002443 0.436712 0.085388 0.032 Uiso calc 1 . .
H H51B 0.134125 0.397073 0.107800 0.032 Uiso calc 1 . .
C C52 0.15078(19) 0.6018(2) 0.13300(10) 0.0275(4) Uani d 1 . .
H H52 0.217019 0.560464 0.160068 0.033 Uiso calc 1 . .
C C53 0.1913(2) 0.7163(2) 0.12757(11) 0.0332(5) Uani d 1 . .
H H53A 0.130624 0.755035 0.095749 0.040 Uiso calc 1 . .
H H53B 0.200141 0.752920 0.168719 0.040 Uiso calc 1 . .
C C54 0.3029(2) 0.7258(2) 0.10930(11) 0.0309(5) Uani d 1 . .
H H54A 0.329227 0.801741 0.113948 0.037 Uiso calc 1 . .
H H54B 0.362415 0.681190 0.138227 0.037 Uiso calc 1 . .
C C55 0.4260(2) 0.4763(2) -0.12123(12) 0.0355(5) Uani d 1 . .
H H55A 0.404487 0.441802 -0.162925 0.053 Uiso calc 1 . .
H H55B 0.487589 0.434797 -0.092717 0.053 Uiso calc 1 . .
H H55C 0.453063 0.549845 -0.125312 0.053 Uiso calc 1 . .
C C56 0.0530(2) 0.6009(2) 0.16609(12) 0.0381(6) Uani d 1 . .
H H56A -0.015181 0.636318 0.139012 0.057 Uiso calc 1 . .
H H56B 0.077832 0.639574 0.206404 0.057 Uiso calc 1 . .
H H56C 0.034031 0.526216 0.173953 0.057 Uiso calc 1 . .
S S1 0.6918(7) 0.8003(6) 0.4734(3) 0.0332(11) Uani d 0.50(2) A 1
O O1 0.6705(15) 0.7293(12) 0.4194(5) 0.099(4) Uani d 0.50(2) A 1
O O2 0.7769(14) 0.8842(10) 0.4875(8) 0.049(3) Uani d 0.50(2) A 1
O O3 0.5941(9) 0.8222(11) 0.4981(7) 0.045(2) Uani d 0.50(2) A 1
F F1 0.8656(9) 0.6762(12) 0.5194(7) 0.054(2) Uani d 0.50(2) A 1
F F2 0.7082(10) 0.6104(7) 0.5296(6) 0.054(2) Uani d 0.50(2) A 1
F F3 0.7786(8) 0.7397(10) 0.5895(4) 0.062(2) Uani d 0.50(2) A 1
C C57 0.7676(10) 0.7009(9) 0.5326(5) 0.037(2) Uani d 0.50(2) A 1
S S1B 0.7044(6) 0.7879(6) 0.4723(3) 0.0309(9) Uani d 0.50(2) A 2
O O1B 0.7133(8) 0.7290(9) 0.4177(4) 0.055(2) Uani d 0.50(2) A 2
O O2B 0.7640(16) 0.8870(12) 0.4692(7) 0.050(3) Uani d 0.50(2) A 2
O O3B 0.5915(9) 0.8073(13) 0.4787(5) 0.045(2) Uani d 0.50(2) A 2
F F1B 0.8866(9) 0.6754(12) 0.5320(5) 0.0443(17) Uani d 0.50(2) A 2
F F2B 0.7322(10) 0.6263(10) 0.5491(7) 0.067(3) Uani d 0.50(2) A 2
F F3B 0.8162(13) 0.7693(10) 0.5904(5) 0.081(3) Uani d 0.50(2) A 2
C C57B 0.7849(11) 0.7114(10) 0.5378(6) 0.036(2) Uani d 0.50(2) A 2
S S2 0.76108(5) 0.56611(5) -0.01361(3) 0.03150(14) Uani d 1 . .
O O4 0.7606(2) 0.4696(2) -0.04905(13) 0.0746(9) Uani d 1 . .
O O5 0.87335(14) 0.61100(16) 0.01408(9) 0.0363(4) Uani d 1 . .
O O6 0.67605(17) 0.6462(2) -0.04039(13) 0.0700(8) Uani d 1 . .
F F4 0.78556(16) 0.44510(19) 0.08685(11) 0.0708(7) Uani d 1 . .
F F5 0.61133(13) 0.47501(17) 0.03822(9) 0.0522(5) Uani d 1 . .
F F6 0.7121(2) 0.59882(19) 0.09421(10) 0.0754(7) Uani d 1 . .
C C58 0.7159(2) 0.5187(2) 0.05455(12) 0.0333(5) Uani d 1 . .
C C59 0.4912(6) 0.7261(7) 0.2843(4) 0.052(2) Uani d 0.545(12) B 1
H H59A 0.435121 0.784819 0.268751 0.062 Uiso calc 0.545(12) B 1
H H59B 0.528091 0.739423 0.329702 0.062 Uiso calc 0.545(12) B 1
Cl Cl1 0.4161(7) 0.6001(5) 0.2761(3) 0.0557(11) Uani d 0.545(12) B 1
Cl Cl2 0.5971(4) 0.7286(3) 0.24236(19) 0.0778(8) Uani d 0.545(12) B 1
C C59B 0.5033(7) 0.6857(7) 0.3089(4) 0.0481(19) Uani d 0.455(12) B 2
H H59C 0.566395 0.643628 0.337059 0.058 Uiso calc 0.455(12) B 2
H H59D 0.477247 0.740591 0.334912 0.058 Uiso calc 0.455(12) B 2
Cl Cl1B 0.3905(8) 0.6011(7) 0.2748(4) 0.0624(17) Uani d 0.455(12) B 2
Cl Cl2B 0.5550(6) 0.7505(3) 0.24951(15) 0.0614(13) Uani d 0.455(12) B 2

loop_
_atom_site_aniso_label
_atom_site_aniso_U_11
_atom_site_aniso_U_22
_atom_site_aniso_U_33
_atom_site_aniso_U_12
_atom_site_aniso_U_13
_atom_site_aniso_U_23
Co1 0.02035(12) 0.01829(12) 0.02225(12) -0.00115(10) 0.01053(9) 0.00103(10)
N1 0.0258(9) 0.0234(9) 0.0276(9) -0.0002(7) 0.0105(7) -0.0012(7)
N2 0.0274(8) 0.0278(10) 0.0228(8) -0.0068(7) 0.0069(6) 0.0003(7)
N3 0.0342(10) 0.0217(9) 0.0375(10) -0.0002(8) 0.0191(8) -0.0024(8)
N4 0.0220(8) 0.0297(10) 0.0312(9) -0.0030(7) 0.0088(7) 0.0039(8)
C1 0.0213(9) 0.0213(10) 0.0255(10) -0.0017(8) 0.0092(7) -0.0009(8)
C2 0.0240(9) 0.0225(10) 0.0243(9) -0.0033(8) 0.0082(7) -0.0031(8)
C3 0.0239(9) 0.0256(10) 0.0181(8) -0.0094(8) 0.0072(7) -0.0037(7)
C4 0.0331(11) 0.0298(12) 0.0290(11) -0.0037(9) 0.0142(9) -0.0035(9)
C5 0.0426(13) 0.0474(14) 0.0305(11) -0.0165(13) 0.0207(10) -0.0068(12)
C6 0.0517(16) 0.0579(18) 0.0193(10) -0.0209(14) 0.0100(10) 0.0040(11)
C7 0.0420(14) 0.0449(15) 0.0262(11) -0.0104(12) -0.0013(10) 0.0122(10)
C8 0.0240(10) 0.0372(13) 0.0276(11) -0.0039(9) 0.0035(8) 0.0030(9)
C9 0.0262(9) 0.0236(10) 0.0265(9) -0.0025(9) 0.0120(7) -0.0001(9)
C10 0.0293(10) 0.0253(11) 0.0291(10) -0.0042(9) 0.0129(8) -0.0017(8)
C11 0.0312(11) 0.0192(10) 0.0290(10) -0.0017(8) 0.0163(8) 0.0007(8)
C12 0.0299(11) 0.0257(11) 0.0342(12) 0.0001(9) 0.0110(9) 0.0017(9)
C13 0.0503(15) 0.0301(12) 0.0312(12) 0.0072(11) 0.0133(11) 0.0035(10)
C14 0.0528(16) 0.0325(14) 0.0447(14) 0.0062(11) 0.0312(12) 0.0114(11)
C15 0.0414(14) 0.0362(15) 0.0600(18) -0.0104(11) 0.0266(13) 0.0064(12)
C16 0.0377(13) 0.0325(13) 0.0378(13) -0.0110(10) 0.0137(10) 0.0005(10)
C17 0.0261(10) 0.0316(12) 0.0326(11) 0.0062(9) 0.0094(8) 0.0001(9)
C18 0.0244(10) 0.0348(13) 0.0300(11) 0.0020(9) 0.0060(8) 0.0050(9)
C19 0.0404(13) 0.0349(13) 0.0265(11) -0.0136(10) 0.0075(9) -0.0046(9)
C20 0.0594(16) 0.0325(14) 0.0382(12) -0.0123(12) 0.0159(12) -0.0104(11)
C21 0.0562(16) 0.0296(13) 0.0418(13) -0.0018(11) 0.0267(12) -0.0115(11)
C22 0.0313(12) 0.0285(12) 0.0592(16) 0.0079(10) 0.0253(11) 0.0015(11)
C23 0.0238(11) 0.0369(13) 0.0486(14) 0.0072(10) 0.0138(10) 0.0115(11)
C24 0.0277(10) 0.0395(14) 0.0285(10) -0.0078(10) 0.0034(8) 0.0002(10)
C25 0.0382(13) 0.0348(13) 0.0358(12) -0.0114(10) 0.0084(10) -0.0114(10)
C26 0.0375(12) 0.0271(11) 0.0315(11) -0.0008(10) 0.0121(9) -0.0078(9)
C27 0.0493(16) 0.0542(18) 0.0362(13) -0.0227(14) 0.0008(11) -0.0007(12)
C28 0.0317(13) 0.064(2) 0.0458(15) -0.0097(13) -0.0022(11) 0.0031(14)
Co2 0.01427(11) 0.01756(12) 0.01917(12) 0.00037(10) 0.00138(8) 0.00328(10)
N5 0.0237(8) 0.0208(9) 0.0270(9) -0.0001(7) 0.0036(7) 0.0014(7)
N6 0.0191(7) 0.0285(9) 0.0245(8) 0.0020(8) 0.0064(6) 0.0021(8)
N7 0.0204(8) 0.0229(9) 0.0229(8) -0.0014(7) 0.0041(6) 0.0010(7)
N8 0.0204(7) 0.0219(8) 0.0218(7) 0.0011(7) 0.0043(6) 0.0024(7)
C29 0.0194(9) 0.0221(10) 0.0227(9) 0.0012(7) 0.0031(7) 0.0023(7)
C30 0.0219(9) 0.0258(10) 0.0221(9) 0.0018(8) 0.0043(7) 0.0032(8)
C31 0.0182(9) 0.0293(11) 0.0187(9) 0.0040(8) 0.0043(7) 0.0049(8)
C32 0.0262(10) 0.0293(12) 0.0292(10) 0.0030(8) 0.0053(8) 0.0041(8)
C33 0.0366(12) 0.0335(13) 0.0346(11) 0.0114(10) 0.0098(9) 0.0139(10)
C34 0.0259(10) 0.0513(15) 0.0263(10) 0.0128(11) 0.0034(8) 0.0145(11)
C35 0.0286(12) 0.0498(16) 0.0339(12) 0.0005(11) -0.0040(9) 0.0050(11)
C36 0.0280(11) 0.0312(12) 0.0329(11) -0.0007(9) -0.0019(9) 0.0053(9)
C37 0.0175(8) 0.0216(9) 0.0231(9) -0.0011(7) 0.0050(7) 0.0021(7)
C38 0.0211(9) 0.0221(10) 0.0214(9) 0.0025(8) 0.0041(7) 0.0013(7)
C39 0.0241(9) 0.0193(9) 0.0179(8) 0.0034(7) 0.0012(7) -0.0007(7)
C40 0.0261(10) 0.0272(10) 0.0255(10) -0.0014(8) 0.0002(8) 0.0021(8)
C41 0.0279(11) 0.0369(13) 0.0352(12) 0.0005(10) -0.0071(9) 0.0039(10)
C42 0.0452(13) 0.0383(14) 0.0256(10) 0.0069(11) -0.0061(9) 0.0118(10)
C43 0.0466(13) 0.0333(13) 0.0255(10) 0.0019(11) 0.0067(9) 0.0109(9)
C44 0.0279(10) 0.0285(11) 0.0253(10) 0.0038(8) 0.0060(8) 0.0042(8)
C45 0.0237(10) 0.0274(11) 0.0406(12) -0.0075(9) 0.0081(9) -0.0018(9)
C46 0.0246(10) 0.0291(12) 0.0388(12) -0.0056(9) 0.0116(9) 0.0025(10)
C47 0.0265(10) 0.0318(12) 0.0228(10) -0.0004(9) 0.0068(8) 0.0008(8)
C48 0.0331(11) 0.0280(12) 0.0293(11) -0.0006(9) 0.0118(9) -0.0057(9)
C49 0.0306(11) 0.0264(11) 0.0251(10) -0.0036(9) 0.0042(8) -0.0038(8)
C50 0.0231(10) 0.0252(11) 0.0305(11) -0.0067(8) 0.0080(8) 0.0007(8)
C51 0.0263(10) 0.0263(11) 0.0307(11) -0.0011(8) 0.0115(8) 0.0042(9)
C52 0.0288(10) 0.0313(12) 0.0220(9) 0.0011(9) 0.0060(8) -0.0026(8)
C53 0.0380(12) 0.0321(13) 0.0297(11) 0.0016(10) 0.0096(9) -0.0045(9)
C54 0.0345(11) 0.0258(12) 0.0309(10) -0.0042(9) 0.0063(9) -0.0055(9)
C55 0.0338(12) 0.0413(14) 0.0357(12) 0.0018(11) 0.0169(10) -0.0022(11)
C56 0.0421(13) 0.0438(15) 0.0322(12) 0.0016(12) 0.0165(10) -0.0013(11)
S1 0.040(2) 0.0276(14) 0.0287(12) 0.0064(12) 0.0040(11) -0.0018(8)
O1 0.113(8) 0.107(6) 0.051(4) 0.049(6) -0.025(5) -0.042(4)
O2 0.046(3) 0.022(3) 0.089(8) -0.006(3) 0.038(5) -0.005(4)
O3 0.022(2) 0.039(3) 0.076(7) 0.000(2) 0.020(4) 0.007(4)
F1 0.018(3) 0.057(3) 0.082(6) 0.018(3) 0.000(3) -0.012(4)
F2 0.053(4) 0.028(2) 0.094(6) 0.006(2) 0.042(4) 0.005(3)
F3 0.060(4) 0.096(6) 0.029(3) 0.021(3) 0.010(3) -0.007(3)
C57 0.024(3) 0.044(4) 0.044(4) 0.009(3) 0.012(3) -0.012(3)
S1B 0.0232(11) 0.0262(17) 0.0450(15) -0.0017(13) 0.0119(8) -0.0008(10)
O1B 0.058(4) 0.074(4) 0.033(3) 0.003(4) 0.009(3) -0.010(3)
O2B 0.064(6) 0.035(3) 0.068(6) -0.002(3) 0.047(5) 0.010(4)
O3B 0.025(2) 0.058(5) 0.051(5) 0.006(3) 0.011(3) 0.011(4)
F1B 0.013(3) 0.065(3) 0.051(3) 0.012(3) 0.003(3) 0.004(3)
F2B 0.053(4) 0.060(5) 0.091(6) 0.008(3) 0.026(4) 0.042(4)
F3B 0.095(7) 0.077(6) 0.046(3) 0.045(5) -0.025(4) -0.024(3)
C57B 0.027(4) 0.034(3) 0.044(4) -0.003(3) 0.004(3) 0.000(3)
S2 0.0218(2) 0.0462(4) 0.0262(3) -0.0002(2) 0.00569(19) 0.0004(2)
O4 0.0803(18) 0.0837(19) 0.0732(17) -0.0383(16) 0.0435(14) -0.0486(15)
O5 0.0229(8) 0.0410(10) 0.0455(10) -0.0031(7) 0.0101(7) 0.0012(8)
O6 0.0286(10) 0.100(2) 0.0794(16) 0.0186(12) 0.0114(10) 0.0540(16)
F4 0.0403(10) 0.0843(15) 0.0891(15) 0.0137(10) 0.0192(9) 0.0559(13)
F5 0.0273(8) 0.0698(12) 0.0620(11) -0.0072(8) 0.0164(7) 0.0113(10)
F6 0.1158(18) 0.0679(14) 0.0638(12) -0.0239(13) 0.0612(13) -0.0208(11)
C58 0.0242(10) 0.0376(14) 0.0381(12) 0.0006(9) 0.0080(9) 0.0021(10)
C59 0.050(3) 0.050(4) 0.050(4) 0.008(3) 0.003(3) -0.019(3)
Cl1 0.057(3) 0.0634(18) 0.0486(14) 0.0088(15) 0.0164(14) 0.0098(12)
Cl2 0.0591(16) 0.0467(13) 0.135(2) -0.0116(11) 0.0386(14) -0.0176(13)
C59B 0.060(4) 0.037(4) 0.037(4) 0.008(3) -0.003(3) 0.001(3)
Cl1B 0.060(3) 0.091(3) 0.0347(14) -0.015(2) 0.0102(16) -0.0079(15)
Cl2B 0.067(2) 0.0463(14) 0.0701(15) -0.0101(15) 0.0165(13) -0.0004(10)

loop_
_atom_type_symbol
_atom_type_description
_atom_type_scat_dispersion_real
_atom_type_scat_dispersion_imag
_atom_type_scat_source
C C 0.0033 0.0016 'International Tables Vol C Tables 4.2.6.8 and 6.1.1.4'
H H 0.0000 0.0000 'International Tables Vol C Tables 4.2.6.8 and 6.1.1.4'
N N 0.0061 0.0033 'International Tables Vol C Tables 4.2.6.8 and 6.1.1.4'
O O 0.0106 0.0060 'International Tables Vol C Tables 4.2.6.8 and 6.1.1.4'
F F 0.0171 0.0103 'International Tables Vol C Tables 4.2.6.8 and 6.1.1.4'
S S 0.1246 0.1234 'International Tables Vol C Tables 4.2.6.8 and 6.1.1.4'
Co Co 0.3494 0.9721 'International Tables Vol C Tables 4.2.6.8 and 6.1.1.4'
Cl Cl 0.1484 0.1585 'International Tables Vol C Tables 4.2.6.8 and 6.1.1.4'

loop_
_geom_angle_atom_site_label_1
_geom_angle_atom_site_label_2
_geom_angle_atom_site_label_3
_geom_angle
_geom_angle_publ_flag
C9 Co1 C1 179.67(9) y
C9 Co1 N1 87.08(9) y
C1 Co1 N1 92.91(8) y
C9 Co1 N3 91.84(9) y
C1 Co1 N3 88.17(9) y
N1 Co1 N3 178.87(8) y
C9 Co1 N4 89.79(8) y
C1 Co1 N4 90.54(8) y
N1 Co1 N4 93.92(8) y
N3 Co1 N4 86.43(8) y
C9 Co1 N2 90.20(8) y
C1 Co1 N2 89.47(8) y
N1 Co1 N2 86.35(8) y
N3 Co1 N2 93.30(8) y
N4 Co1 N2 179.73(9) y
C26 N1 C17 110.60(18) ?
C26 N1 Co1 119.21(15) ?
C17 N1 Co1 107.90(14) ?
C26 N1 H1N 106.1 ?
C17 N1 H1N 106.1 ?
Co1 N1 H1N 106.1 ?
C18 N2 C19 111.72(18) ?
C18 N2 Co1 107.15(13) ?
C19 N2 Co1 119.05(15) ?
C18 N2 H2N 106.0 ?
C19 N2 H2N 106.0 ?
Co1 N2 H2N 106.0 ?
C21 N3 C22 111.53(19) ?
C21 N3 Co1 118.69(16) ?
C22 N3 Co1 106.67(15) ?
C21 N3 H3N 106.4 ?
C22 N3 H3N 106.4 ?
Co1 N3 H3N 106.4 ?
C23 N4 C24 112.04(19) ?
C23 N4 Co1 106.26(15) ?
C24 N4 Co1 117.80(14) ?
C23 N4 H4N 106.7 ?
C24 N4 H4N 106.7 ?
Co1 N4 H4N 106.7 ?
C2 C1 Co1 174.06(19) y
C1 C2 C3 178.3(2) ?
C8 C3 C4 118.5(2) ?
C8 C3 C2 120.8(2) ?
C4 C3 C2 120.7(2) ?
C5 C4 C3 120.7(2) ?
C5 C4 H4 119.7 ?
C3 C4 H4 119.7 ?
C6 C5 C4 120.2(2) ?
C6 C5 H5 119.9 ?
C4 C5 H5 119.9 ?
C5 C6 C7 120.2(2) ?
C5 C6 H6 119.9 ?
C7 C6 H6 119.9 ?
C6 C7 C8 120.5(3) ?
C6 C7 H7 119.8 ?
C8 C7 H7 119.8 ?
C7 C8 C3 119.9(2) ?
C7 C8 H8 120.0 ?
C3 C8 H8 120.0 ?
C10 C9 Co1 173.7(2) ?
C9 C10 C11 177.6(2) ?
C16 C11 C12 117.9(2) ?
C16 C11 C10 121.5(2) ?
C12 C11 C10 120.5(2) ?
C13 C12 C11 120.6(2) ?
C13 C12 H12 119.7 ?
C11 C12 H12 119.7 ?
C12 C13 C14 120.5(2) ?
C12 C13 H13 119.8 ?
C14 C13 H13 119.8 ?
C13 C14 C15 119.7(2) ?
C13 C14 H14 120.2 ?
C15 C14 H14 120.2 ?
C16 C15 C14 120.3(3) ?
C16 C15 H15 119.9 ?
C14 C15 H15 119.9 ?
C15 C16 C11 121.1(3) ?
C15 C16 H16 119.4 ?
C11 C16 H16 119.4 ?
N1 C17 C18 108.18(18) ?
N1 C17 H17A 110.1 ?
C18 C17 H17A 110.1 ?
N1 C17 H17B 110.1 ?
C18 C17 H17B 110.1 ?
H17A C17 H17B 108.4 ?
N2 C18 C17 107.98(18) ?
N2 C18 H18A 110.1 ?
C17 C18 H18A 110.1 ?
N2 C18 H18B 110.1 ?
C17 C18 H18B 110.1 ?
H18A C18 H18B 108.4 ?
N2 C19 C20 110.3(2) ?
N2 C19 C27 112.1(2) ?
C20 C19 C27 110.9(2) ?
N2 C19 H19 107.8 ?
C20 C19 H19 107.8 ?
C27 C19 H19 107.8 ?
C21 C20 C19 115.2(2) ?
C21 C20 H20A 108.5 ?
C19 C20 H20A 108.5 ?
C21 C20 H20B 108.5 ?
C19 C20 H20B 108.5 ?
H20A C20 H20B 107.5 ?
N3 C21 C20 111.8(2) ?
N3 C21 H21A 109.3 ?
C20 C21 H21A 109.3 ?
N3 C21 H21B 109.3 ?
C20 C21 H21B 109.3 ?
H21A C21 H21B 107.9 ?
N3 C22 C23 107.92(19) ?
N3 C22 H22A 110.1 ?
C23 C22 H22A 110.1 ?
N3 C22 H22B 110.1 ?
C23 C22 H22B 110.1 ?
H22A C22 H22B 108.4 ?
N4 C23 C22 107.6(2) ?
N4 C23 H23A 110.2 ?
C22 C23 H23A 110.2 ?
N4 C23 H23B 110.2 ?
C22 C23 H23B 110.2 ?
H23A C23 H23B 108.5 ?
N4 C24 C25 110.03(19) ?
N4 C24 C28 111.9(2) ?
C25 C24 C28 110.9(2) ?
N4 C24 H24 108.0 ?
C25 C24 H24 108.0 ?
C28 C24 H24 108.0 ?
C24 C25 C26 114.4(2) ?
C24 C25 H25A 108.7 ?
C26 C25 H25A 108.7 ?
C24 C25 H25B 108.7 ?
C26 C25 H25B 108.7 ?
H25A C25 H25B 107.6 ?
N1 C26 C25 112.5(2) ?
N1 C26 H26A 109.1 ?
C25 C26 H26A 109.1 ?
N1 C26 H26B 109.1 ?
C25 C26 H26B 109.1 ?
H26A C26 H26B 107.8 ?
C19 C27 H27A 109.5 ?
C19 C27 H27B 109.5 ?
H27A C27 H27B 109.5 ?
C19 C27 H27C 109.5 ?
H27A C27 H27C 109.5 ?
H27B C27 H27C 109.5 ?
C24 C28 H28A 109.5 ?
C24 C28 H28B 109.5 ?
H28A C28 H28B 109.5 ?
C24 C28 H28C 109.5 ?
H28A C28 H28C 109.5 ?
H28B C28 H28C 109.5 ?
C37 Co2 C29 177.67(9) y
C37 Co2 N7 92.41(8) y
C29 Co2 N7 88.10(8) y
C37 Co2 N5 87.84(8) y
C29 Co2 N5 91.66(8) y
N7 Co2 N5 179.53(8) y
C37 Co2 N6 90.34(8) y
C29 Co2 N6 87.36(8) y
N7 Co2 N6 94.17(8) y
N5 Co2 N6 86.23(8) y
C37 Co2 N8 89.93(8) y
C29 Co2 N8 92.37(8) y
N7 Co2 N8 86.38(7) y
N5 Co2 N8 93.23(8) y
N6 Co2 N8 179.38(8) y
C54 N5 C45 110.68(17) ?
C54 N5 Co2 118.69(14) ?
C45 N5 Co2 107.45(14) ?
C54 N5 H5N 106.4 ?
C45 N5 H5N 106.4 ?
Co2 N5 H5N 106.4 ?
C46 N6 C47 112.16(17) ?
C46 N6 Co2 106.98(14) ?
C47 N6 Co2 119.56(13) ?
C46 N6 H6N 105.7 ?
C47 N6 H6N 105.7 ?
Co2 N6 H6N 105.7 ?
C49 N7 C50 111.01(17) ?
C49 N7 Co2 117.62(14) ?
C50 N7 Co2 107.65(14) ?
C49 N7 H7N 106.7 ?
C50 N7 H7N 106.7 ?
Co2 N7 H7N 106.7 ?
C51 N8 C52 111.41(16) ?
C51 N8 Co2 106.60(13) ?
C52 N8 Co2 118.33(13) ?
C51 N8 H8N 106.6 ?
C52 N8 H8N 106.6 ?
Co2 N8 H8N 106.6 ?
C30 C29 Co2 171.40(19) y
C29 C30 C31 177.2(2) ?
C32 C31 C36 118.65(19) ?
C32 C31 C30 121.6(2) ?
C36 C31 C30 119.7(2) ?
C31 C32 C33 120.3(2) ?
C31 C32 H32 119.9 ?
C33 C32 H32 119.9 ?
C34 C33 C32 121.0(2) ?
C34 C33 H33 119.5 ?
C32 C33 H33 119.5 ?
C33 C34 C35 119.3(2) ?
C33 C34 H34 120.4 ?
C35 C34 H34 120.4 ?
C34 C35 C36 120.3(2) ?
C34 C35 H35 119.8 ?
C36 C35 H35 119.8 ?
C35 C36 C31 120.5(2) ?
C35 C36 H36 119.8 ?
C31 C36 H36 119.8 ?
C38 C37 Co2 174.23(19) ?
C37 C38 C39 177.7(2) ?
C44 C39 C40 118.59(18) ?
C44 C39 C38 120.33(19) ?
C40 C39 C38 121.08(19) ?
C41 C40 C39 120.6(2) ?
C41 C40 H40 119.7 ?
C39 C40 H40 119.7 ?
C42 C41 C40 119.9(2) ?
C42 C41 H41 120.1 ?
C40 C41 H41 120.1 ?
C43 C42 C41 120.1(2) ?
C43 C42 H42 120.0 ?
C41 C42 H42 120.0 ?
C42 C43 C44 120.3(2) ?
C42 C43 H43 119.9 ?
C44 C43 H43 119.9 ?
C43 C44 C39 120.6(2) ?
C43 C44 H44 119.7 ?
C39 C44 H44 119.7 ?
N5 C45 C46 108.36(18) ?
N5 C45 H45A 110.0 ?
C46 C45 H45A 110.0 ?
N5 C45 H45B 110.0 ?
C46 C45 H45B 110.0 ?
H45A C45 H45B 108.4 ?
N6 C46 C45 107.75(19) ?
N6 C46 H46A 110.2 ?
C45 C46 H46A 110.2 ?
N6 C46 H46B 110.2 ?
C45 C46 H46B 110.2 ?
H46A C46 H46B 108.5 ?
N6 C47 C48 110.43(18) ?
N6 C47 C55 110.81(19) ?
C48 C47 C55 109.9(2) ?
N6 C47 H47 108.5 ?
C48 C47 H47 108.5 ?
C55 C47 H47 108.5 ?
C47 C48 C49 115.0(2) ?
C47 C48 H48A 108.5 ?
C49 C48 H48A 108.5 ?
C47 C48 H48B 108.5 ?
C49 C48 H48B 108.5 ?
H48A C48 H48B 107.5 ?
N7 C49 C48 111.35(18) ?
N7 C49 H49A 109.4 ?
C48 C49 H49A 109.4 ?
N7 C49 H49B 109.4 ?
C48 C49 H49B 109.4 ?
H49A C49 H49B 108.0 ?
N7 C50 C51 107.53(17) ?
N7 C50 H50A 110.2 ?
C51 C50 H50A 110.2 ?
N7 C50 H50B 110.2 ?
C51 C50 H50B 110.2 ?
H50A C50 H50B 108.5 ?
N8 C51 C50 108.08(17) ?
N8 C51 H51A 110.1 ?
C50 C51 H51A 110.1 ?
N8 C51 H51B 110.1 ?
C50 C51 H51B 110.1 ?
H51A C51 H51B 108.4 ?
N8 C52 C53 110.84(18) ?
N8 C52 C56 112.26(19) ?
C53 C52 C56 110.3(2) ?
N8 C52 H52 107.8 ?
C53 C52 H52 107.8 ?
C56 C52 H52 107.8 ?
C54 C53 C52 115.0(2) ?
C54 C53 H53A 108.5 ?
C52 C53 H53A 108.5 ?
C54 C53 H53B 108.5 ?
C52 C53 H53B 108.5 ?
H53A C53 H53B 107.5 ?
N5 C54 C53 111.57(18) ?
N5 C54 H54A 109.3 ?
C53 C54 H54A 109.3 ?
N5 C54 H54B 109.3 ?
C53 C54 H54B 109.3 ?
H54A C54 H54B 108.0 ?
C47 C55 H55A 109.5 ?
C47 C55 H55B 109.5 ?
H55A C55 H55B 109.5 ?
C47 C55 H55C 109.5 ?
H55A C55 H55C 109.5 ?
H55B C55 H55C 109.5 ?
C52 C56 H56A 109.5 ?
C52 C56 H56B 109.5 ?
H56A C56 H56B 109.5 ?
C52 C56 H56C 109.5 ?
H56A C56 H56C 109.5 ?
H56B C56 H56C 109.5 ?
O2 S1 O1 125.5(12) ?
O2 S1 O3 112.9(9) ?
O1 S1 O3 115.9(7) ?
O2 S1 C57 98.2(8) ?
O1 S1 C57 96.7(8) ?
O3 S1 C57 99.4(7) ?
F3 C57 F1 115.0(10) ?
F3 C57 F2 106.0(9) ?
F1 C57 F2 107.1(10) ?
F3 C57 S1 109.3(8) ?
F1 C57 S1 107.7(9) ?
F2 C57 S1 111.8(8) ?
O3B S1B O1B 117.0(6) ?
O3B S1B O2B 111.2(11) ?
O1B S1B O2B 104.5(9) ?
O3B S1B C57B 109.9(8) ?
O1B S1B C57B 105.0(7) ?
O2B S1B C57B 108.8(8) ?
F2B C57B F3B 108.5(10) ?
F2B C57B F1B 104.7(11) ?
F3B C57B F1B 102.0(10) ?
F2B C57B S1B 113.7(8) ?
F3B C57B S1B 112.4(9) ?
F1B C57B S1B 114.6(9) ?
O4 S2 O6 117.27(19) ?
O4 S2 O5 115.03(14) ?
O6 S2 O5 113.12(15) ?
O4 S2 C58 102.53(14) ?
O6 S2 C58 102.98(12) ?
O5 S2 C58 103.30(11) ?
F4 C58 F5 106.6(2) ?
F4 C58 F6 107.1(2) ?
F5 C58 F6 106.7(2) ?
F4 C58 S2 112.40(18) ?
F5 C58 S2 112.21(17) ?
F6 C58 S2 111.39(18) ?
Cl2 C59 Cl1 112.2(4) ?
Cl2 C59 H59A 109.2 ?
Cl1 C59 H59A 109.2 ?
Cl2 C59 H59B 109.2 ?
Cl1 C59 H59B 109.2 ?
H59A C59 H59B 107.9 ?
Cl1B C59B Cl2B 110.2(5) ?
Cl1B C59B H59C 109.6 ?
Cl2B C59B H59C 109.6 ?
Cl1B C59B H59D 109.6 ?
Cl2B C59B H59D 109.6 ?
H59C C59B H59D 108.1 ?

loop_
_geom_bond_atom_site_label_1
_geom_bond_atom_site_label_2
_geom_bond_distance
_geom_bond_publ_flag
Co1 C9 1.926(2) y
Co1 C1 1.927(2) y
Co1 N1 1.9768(19) y
Co1 N3 1.982(2) y
Co1 N4 1.9985(18) y
Co1 N2 2.0126(18) y
N1 C26 1.473(3) ?
N1 C17 1.477(3) ?
N1 H1N 1.0000 ?
N2 C18 1.487(3) ?
N2 C19 1.494(3) ?
N2 H2N 1.0000 ?
N3 C21 1.472(3) ?
N3 C22 1.479(3) ?
N3 H3N 1.0000 ?
N4 C23 1.478(3) ?
N4 C24 1.503(3) ?
N4 H4N 1.0000 ?
C1 C2 1.215(3) y
C2 C3 1.438(3) y
C3 C8 1.396(3) ?
C3 C4 1.401(3) ?
C4 C5 1.383(3) ?
C4 H4 0.9500 ?
C5 C6 1.373(4) ?
C5 H5 0.9500 ?
C6 C7 1.375(4) ?
C6 H6 0.9500 ?
C7 C8 1.395(3) ?
C7 H7 0.9500 ?
C8 H8 0.9500 ?
C9 C10 1.206(3) y
C10 C11 1.435(3) y
C11 C16 1.391(3) ?
C11 C12 1.409(3) ?
C12 C13 1.376(4) ?
C12 H12 0.9500 ?
C13 C14 1.381(4) ?
C13 H13 0.9500 ?
C14 C15 1.383(4) ?
C14 H14 0.9500 ?
C15 C16 1.377(4) ?
C15 H15 0.9500 ?
C16 H16 0.9500 ?
C17 C18 1.509(3) ?
C17 H17A 0.9900 ?
C17 H17B 0.9900 ?
C18 H18A 0.9900 ?
C18 H18B 0.9900 ?
C19 C20 1.518(4) ?
C19 C27 1.523(4) ?
C19 H19 1.0000 ?
C20 C21 1.507(4) ?
C20 H20A 0.9900 ?
C20 H20B 0.9900 ?
C21 H21A 0.9900 ?
C21 H21B 0.9900 ?
C22 C23 1.485(4) ?
C22 H22A 0.9900 ?
C22 H22B 0.9900 ?
C23 H23A 0.9900 ?
C23 H23B 0.9900 ?
C24 C25 1.511(4) ?
C24 C28 1.535(3) ?
C24 H24 1.0000 ?
C25 C26 1.517(4) ?
C25 H25A 0.9900 ?
C25 H25B 0.9900 ?
C26 H26A 0.9900 ?
C26 H26B 0.9900 ?
C27 H27A 0.9800 ?
C27 H27B 0.9800 ?
C27 H27C 0.9800 ?
C28 H28A 0.9800 ?
C28 H28B 0.9800 ?
C28 H28C 0.9800 ?
Co2 C37 1.9262(19) y
Co2 C29 1.9273(19) y
Co2 N7 1.9789(18) y
Co2 N5 1.9835(18) y
Co2 N6 2.0067(17) y
Co2 N8 2.0071(16) y
N5 C54 1.478(3) ?
N5 C45 1.480(3) ?
N5 H5N 1.0000 ?
N6 C46 1.478(3) ?
N6 C47 1.501(3) ?
N6 H6N 1.0000 ?
N7 C49 1.470(3) ?
N7 C50 1.480(3) ?
N7 H7N 1.0000 ?
N8 C51 1.482(3) ?
N8 C52 1.491(3) ?
N8 H8N 1.0000 ?
C29 C30 1.214(3) y
C30 C31 1.441(3) y
C31 C32 1.386(3) ?
C31 C36 1.399(3) ?
C32 C33 1.395(3) ?
C32 H32 0.9500 ?
C33 C34 1.374(4) ?
C33 H33 0.9500 ?
C34 C35 1.386(4) ?
C34 H34 0.9500 ?
C35 C36 1.392(3) ?
C35 H35 0.9500 ?
C36 H36 0.9500 ?
C37 C38 1.212(3) y
C38 C39 1.440(3) y
C39 C44 1.396(3) ?
C39 C40 1.402(3) ?
C40 C41 1.394(3) ?
C40 H40 0.9500 ?
C41 C42 1.388(4) ?
C41 H41 0.9500 ?
C42 C43 1.383(4) ?
C42 H42 0.9500 ?
C43 C44 1.390(3) ?
C43 H43 0.9500 ?
C44 H44 0.9500 ?
C45 C46 1.498(3) ?
C45 H45A 0.9900 ?
C45 H45B 0.9900 ?
C46 H46A 0.9900 ?
C46 H46B 0.9900 ?
C47 C48 1.517(3) ?
C47 C55 1.528(3) ?
C47 H47 1.0000 ?
C48 C49 1.521(3) ?
C48 H48A 0.9900 ?
C48 H48B 0.9900 ?
C49 H49A 0.9900 ?
C49 H49B 0.9900 ?
C50 C51 1.502(3) ?
C50 H50A 0.9900 ?
C50 H50B 0.9900 ?
C51 H51A 0.9900 ?
C51 H51B 0.9900 ?
C52 C53 1.515(3) ?
C52 C56 1.536(3) ?
C52 H52 1.0000 ?
C53 C54 1.504(3) ?
C53 H53A 0.9900 ?
C53 H53B 0.9900 ?
C54 H54A 0.9900 ?
C54 H54B 0.9900 ?
C55 H55A 0.9800 ?
C55 H55B 0.9800 ?
C55 H55C 0.9800 ?
C56 H56A 0.9800 ?
C56 H56B 0.9800 ?
C56 H56C 0.9800 ?
S1 O2 1.435(11) ?
S1 O1 1.442(10) ?
S1 O3 1.443(10) ?
S1 C57 1.845(11) ?
F1 C57 1.322(11) ?
F2 C57 1.323(12) ?
F3 C57 1.310(11) ?
S1B O3B 1.422(10) ?
S1B O1B 1.430(10) ?
S1B O2B 1.433(12) ?
S1B C57B 1.779(10) ?
F1B C57B 1.339(12) ?
F2B C57B 1.287(12) ?
F3B C57B 1.325(12) ?
S2 O4 1.425(3) ?
S2 O6 1.435(2) ?
S2 O5 1.4380(17) ?
S2 C58 1.818(3) ?
F4 C58 1.312(3) ?
F5 C58 1.328(3) ?
F6 C58 1.329(3) ?
C59 Cl2 1.757(7) ?
C59 Cl1 1.789(9) ?
C59 H59A 0.9900 ?
C59 H59B 0.9900 ?
C59B Cl1B 1.722(10) ?
C59B Cl2B 1.777(9) ?
C59B H59C 0.9900 ?
C59B H59D 0.9900 ?

loop_
_geom_hbond_atom_site_label_D
_geom_hbond_atom_site_label_H
_geom_hbond_atom_site_label_A
_geom_hbond_site_symmetry_A
_geom_hbond_distance_DH
_geom_hbond_distance_HA
_geom_hbond_distance_DA
_geom_hbond_angle_DHA
_geom_hbond_publ_flag
N1 H1N F2 2_656 1.00 2.43 3.298(9) 144.8 yes
N1 H1N F2B 2_656 1.00 2.59 3.504(14) 151.4 yes
N2 H2N F1 1_455 1.00 2.61 3.482(13) 146.2 yes
N2 H2N F1B 1_455 1.00 2.61 3.491(11) 147.5 yes
N3 H3N O2 2_646 1.00 2.06 2.947(15) 146.7 yes
N3 H3N O2B 2_646 1.00 2.13 3.053(18) 153.3 yes
N4 H4N O3 . 1.00 2.14 3.001(11) 143.3 yes
N4 H4N O3B . 1.00 2.31 3.183(12) 144.6 yes
C21 H21B Cl1B . 0.99 2.94 3.779(9) 143.5 yes
C22 H22B O3 2_646 0.99 2.49 3.401(14) 152.3 yes
C23 H23B F2 . 0.99 2.59 3.419(11) 141.7 yes
C23 H23B F2B . 0.99 2.64 3.543(12) 152.4 yes
N5 H5N O4 2_655 1.00 2.92 3.523(4) 119.4 yes
N6 H6N F5 . 1.00 2.29 3.211(2) 153.2 yes
N7 H7N O6 2_645 1.00 2.69 3.575(4) 148.2 yes
N8 H8N O5 1_455 1.00 2.05 2.960(2) 149.5 yes
C46 H46B O6 . 0.99 2.52 3.483(3) 163.2 yes
C49 H49B O5 2_645 0.99 2.57 3.408(3) 141.9 yes
C51 H51A F4 1_455 0.99 2.62 3.590(3) 166.9 yes
C52 H52 Cl1B . 1.00 2.86 3.637(8) 135.5 yes
C54 H54A O4 2_655 0.99 2.59 3.307(4) 129.2 yes
C59 H59B O1 . 0.99 2.24 3.169(13) 155.1 yes
C59B H59C O1B . 0.99 2.39 3.027(12) 121.5 yes

loop_
_geom_torsion_atom_site_label_1
_geom_torsion_atom_site_label_2
_geom_torsion_atom_site_label_3
_geom_torsion_atom_site_label_4
_geom_torsion
C8 C3 C4 C5 -0.8(3)
C2 C3 C4 C5 -179.7(2)
C3 C4 C5 C6 0.8(4)
C4 C5 C6 C7 0.0(4)
C5 C6 C7 C8 -0.8(4)
C6 C7 C8 C3 0.8(4)
C4 C3 C8 C7 0.0(3)
C2 C3 C8 C7 179.0(2)
C16 C11 C12 C13 -0.4(3)
C10 C11 C12 C13 -178.6(2)
C11 C12 C13 C14 -0.5(4)
C12 C13 C14 C15 0.7(4)
C13 C14 C15 C16 -0.1(4)
C14 C15 C16 C11 -0.8(4)
C12 C11 C16 C15 1.1(4)
C10 C11 C16 C15 179.2(2)
C26 N1 C17 C18 -172.65(19)
Co1 N1 C17 C18 -40.6(2)
C19 N2 C18 C17 -169.88(19)
Co1 N2 C18 C17 -37.8(2)
N1 C17 C18 N2 52.5(2)
C18 N2 C19 C20 -179.61(19)
Co1 N2 C19 C20 54.6(2)
C18 N2 C19 C27 -55.5(3)
Co1 N2 C19 C27 178.71(17)
N2 C19 C20 C21 -67.5(3)
C27 C19 C20 C21 167.7(2)
C22 N3 C21 C20 178.7(2)
Co1 N3 C21 C20 -56.7(3)
C19 C20 C21 N3 69.2(3)
C21 N3 C22 C23 172.2(2)
Co1 N3 C22 C23 41.1(2)
C24 N4 C23 C22 171.47(19)
Co1 N4 C23 C22 41.5(2)
N3 C22 C23 N4 -55.8(3)
C23 N4 C24 C25 178.40(19)
Co1 N4 C24 C25 -57.9(2)
C23 N4 C24 C28 54.7(3)
Co1 N4 C24 C28 178.40(18)
N4 C24 C25 C26 69.5(3)
C28 C24 C25 C26 -166.2(2)
C17 N1 C26 C25 179.6(2)
Co1 N1 C26 C25 53.7(3)
C24 C25 C26 N1 -67.7(3)
C36 C31 C32 C33 -0.5(3)
C30 C31 C32 C33 178.9(2)
C31 C32 C33 C34 0.4(4)
C32 C33 C34 C35 -0.2(4)
C33 C34 C35 C36 0.1(4)
C34 C35 C36 C31 -0.2(4)
C32 C31 C36 C35 0.4(4)
C30 C31 C36 C35 -178.9(2)
C44 C39 C40 C41 0.0(3)
C38 C39 C40 C41 -179.6(2)
C39 C40 C41 C42 0.4(4)
C40 C41 C42 C43 -0.3(4)
C41 C42 C43 C44 -0.1(4)
C42 C43 C44 C39 0.5(4)
C40 C39 C44 C43 -0.4(3)
C38 C39 C44 C43 179.2(2)
C54 N5 C45 C46 170.65(19)
Co2 N5 C45 C46 39.6(2)
C47 N6 C46 C45 173.08(18)
Co2 N6 C46 C45 40.1(2)
N5 C45 C46 N6 -53.6(2)
C46 N6 C47 C48 -178.48(18)
Co2 N6 C47 C48 -52.1(2)
C46 N6 C47 C55 59.5(2)
Co2 N6 C47 C55 -174.14(16)
N6 C47 C48 C49 66.6(2)
C55 C47 C48 C49 -170.80(19)
C50 N7 C49 C48 -176.88(19)
Co2 N7 C49 C48 58.5(2)
C47 C48 C49 N7 -71.2(3)
C49 N7 C50 C51 -170.66(18)
Co2 N7 C50 C51 -40.62(19)
C52 N8 C51 C50 -170.37(17)
Co2 N8 C51 C50 -39.93(19)
N7 C50 C51 N8 54.1(2)
C51 N8 C52 C53 179.86(18)
Co2 N8 C52 C53 55.8(2)
C51 N8 C52 C56 -56.4(2)
Co2 N8 C52 C56 179.60(16)
N8 C52 C53 C54 -68.0(2)
C56 C52 C53 C54 167.1(2)
C45 N5 C54 C53 178.41(19)
Co2 N5 C54 C53 -56.7(2)
C52 C53 C54 N5 68.5(3)
O2 S1 C57 F3 64.4(11)
O1 S1 C57 F3 -168.2(12)
O3 S1 C57 F3 -50.5(10)
O2 S1 C57 F1 -61.2(11)
O1 S1 C57 F1 66.2(12)
O3 S1 C57 F1 -176.1(10)
O2 S1 C57 F2 -178.5(10)
O1 S1 C57 F2 -51.1(11)
O3 S1 C57 F2 66.5(10)
O3B S1B C57B F2B 50.5(14)
O1B S1B C57B F2B -76.2(13)
O2B S1B C57B F2B 172.5(13)
O3B S1B C57B F3B -73.4(13)
O1B S1B C57B F3B 160.0(11)
O2B S1B C57B F3B 48.7(14)
O3B S1B C57B F1B 170.8(11)
O1B S1B C57B F1B 44.2(12)
O2B S1B C57B F1B -67.2(14)
O4 S2 C58 F4 59.2(3)
O6 S2 C58 F4 -178.6(2)
O5 S2 C58 F4 -60.7(2)
O4 S2 C58 F5 -61.0(2)
O6 S2 C58 F5 61.2(2)
O5 S2 C58 F5 179.16(19)
O4 S2 C58 F6 179.4(2)
O6 S2 C58 F6 -58.4(2)
O5 S2 C58 F6 59.6(2)

_cod_database_fobs_code 2242428
